data_9003577
loop_
_publ_author_name
'Stimpfl, M.'

_publ_section_title
;The Mn, Mg-intracrystalline exchange reaction in donpeacorite
 (Mn0.54Ca0.03Mg1.43Si2O6) and its relation to the fractionation behavior of
 Mn in Fe, Mg-orthopyroxene Sample: quenched from 904 deg C ORD
;
_journal_name_full 'American Mineralogist'
_journal_page_first 155
_journal_page_last 161
_journal_paper_doi 10.2138/am.2005.1577
_journal_volume 90
_journal_year 2005
_chemical_formula_sum 'Al0.003 Ca0.024 Mg1.433 Mn0.509 O6 Si1.997 Ti0.002'
_chemical_name_mineral Donpeacorite
_space_group_IT_number 61
_symmetry_space_group_name_Hall '-P 2ac 2ab'
_symmetry_space_group_name_H-M 'P b c a'
_cell_angle_alpha 90
_cell_angle_beta 90
_cell_angle_gamma 90
_cell_length_a 18.3718
_cell_length_b 8.8836
_cell_length_c 5.2334
_cell_formula_units_Z 8
_cell_volume 854.131
_database_code_amcsd 0003670
_exptl_crystal_density_diffrn 3.360
_exptl_crystal_thermal_history 'quenched from 904 deg C'
_cod_original_formula_sum 'Mg1.433 Mn.509 Ti.002 Ca.024 Si1.997 Al.003 O6'
_cod_database_code 9003577

loop_
_space_group_symop_operation_xyz
x,y,z
x,1/2-y,1/2+z
-x,1/2+y,1/2-z
1/2-x,1/2+y,z
1/2+x,1/2-y,-z
1/2+x,y,1/2-z
1/2-x,-y,1/2+z
-x,-y,-z

loop_
_atom_site_label
_atom_site_fract_x
_atom_site_fract_y
_atom_site_fract_z
_atom_site_occupancy
_atom_site_U_iso_or_equiv
Mg1 0.37541 0.65387 0.87216 0.93710 0.00574
Mn1 0.37541 0.65387 0.87216 0.06140 0.00574
Ti1 0.37541 0.65387 0.87216 0.00150 0.00574
Mg2 0.37742 0.48057 0.36833 0.49550 0.00878
Mn2 0.37742 0.48057 0.36833 0.44800 0.00878
Ca2 0.37742 0.48057 0.36833 0.02450 0.00878
SiA 0.27114 0.34107 0.04833 1.00000 0.00461
SiB 0.47480 0.33776 0.79497 0.99690 0.00452
AlB 0.47480 0.33776 0.79497 0.00310 0.00452
O1A 0.18343 0.33864 0.04059 1.00000 0.00567
O2A 0.30987 0.50165 0.04640 1.00000 0.00730
O3A 0.30231 0.22897 0.82264 1.00000 0.00780
O1B 0.56294 0.33916 0.79617 1.00000 0.00636
O2B 0.43494 0.48667 0.70069 1.00000 0.00932
O3B 0.44781 0.20351 0.59125 1.00000 0.00792

loop_
_cod_related_entry_id
_cod_related_entry_database
_cod_related_entry_code
1 AMCSD 0003670
